data_2009775
loop_
_publ_author_name
'Adamson, A.J.'
'Archambeau, Y.'
'Banks, R.E.'
'Beagley, B.'
'Helliwell, M.'
'Pritchard, R.G.'
'Tipping, A.E.'

_publ_section_title
;
 <i>p</i>-Methyl-<i>N</i>-(pentafluorobenzylidene)aniline (1),
 1,2,3,4-tetrafluoro-7-methoxyacridine (2),
 1,2,3,4,7-pentafluoroacridine (3) and
 3-(<i>p</i>-methylanilino)-1,2,4-trifluoro-7-methylacridine (4): four
 molecules representing key stages in the one-pot synthesis of
 1,2,3,4-tetrafluoroacridines by treating pentafluorobenzaldehyde with
 <i>para</i>-substituted anilines
;
_journal_issue 6
_journal_name_full 'Acta Crystallographica Section C'
_journal_page_first 967
_journal_page_last 971
_journal_paper_doi 10.1107/S010827019400003X
_journal_volume 50
_journal_year 1994
_chemical_formula_structural 'C21 H15 F3 N2'
_chemical_formula_sum 'C21 H15 F3 N2'
_chemical_formula_weight 352.36
_chemical_melting_point 512
_chemical_name_systematic
;
3-p-methylanilino-1,2,4-trifluoro-7-methylacridine
;
_space_group_IT_number 14
_symmetry_cell_setting monoclinic
_symmetry_space_group_name_Hall '-P 2ybc'
_symmetry_space_group_name_H-M 'P 1 21/c 1'
_cell_angle_alpha 90
_cell_angle_beta 91.23(4)
_cell_angle_gamma 90
_cell_formula_units_Z 4.00
_cell_length_a 5.871(4)
_cell_length_b 7.889(3)
_cell_length_c 34.830(9)
_cell_measurement_reflns_used 20
_cell_measurement_temperature 296
_cell_measurement_theta_max 23.39
_cell_measurement_theta_min 14.99
_cell_volume 1612.8(13)
_computing_cell_refinement 'MSC/AFC Diffractometer Control'
_computing_data_collection 'MSC/AFC Diffractometer Control'
_computing_data_reduction 'TEXSAN: PROCESS (MSC, 1985)'
_computing_molecular_graphics 'TEXSAN:PLUTO (Motherwell & Clegg, 1978)'
_computing_publication_material 'TEXSAN: FINISH (MSC, 1985)'
_computing_structure_refinement 'TEXSAN: LS (MSC, 1985)'
_computing_structure_solution 'TEXSAN: MITHRIL (Gilmore, 1984)'
_diffrn_ambient_temperature 296
_diffrn_measurement_device AFC6S
_diffrn_measurement_method 'omega scans with profile analysis'
_diffrn_radiation_monochromator graphite
_diffrn_radiation_source 'X-ray tube'
_diffrn_radiation_type MoK\a
_diffrn_radiation_wavelength 0.71069
_diffrn_reflns_av_R_equivalents 0.070
_diffrn_reflns_limit_h_max 6
_diffrn_reflns_limit_h_min 0
_diffrn_reflns_limit_k_max 20
_diffrn_reflns_limit_k_min 0
_diffrn_reflns_limit_l_max 40
_diffrn_reflns_limit_l_min -40
_diffrn_reflns_number 3372
_diffrn_reflns_theta_max 24.99
_diffrn_reflns_theta_min 2.0
_diffrn_standards_decay_% 1.09
_diffrn_standards_interval_count 150
_diffrn_standards_number 3
_exptl_absorpt_coefficient_mu 0.1042
_exptl_absorpt_correction_T_max 1.18
_exptl_absorpt_correction_T_min 0.83
_exptl_absorpt_correction_type refdelf
_exptl_crystal_colour pale
_exptl_crystal_density_diffrn 1.451
_exptl_crystal_description plate
_exptl_crystal_F_000 728.00
_exptl_crystal_size_max 0.40
_exptl_crystal_size_mid 0.35
_exptl_crystal_size_min 0.15
_refine_diff_density_max -0.32842
_refine_diff_density_min 0.30392
_refine_ls_goodness_of_fit_obs 4.253
_refine_ls_hydrogen_treatment 'refall execept H on methyl C18 fixed'
_refine_ls_matrix_type full
_refine_ls_number_parameters 283
_refine_ls_number_reflns 1317
_refine_ls_number_restraints 0
_refine_ls_R_factor_obs 0.0683
_refine_ls_shift/esd_max 0.0813
_refine_ls_structure_factor_coef F
_refine_ls_weighting_scheme sigma
_refine_ls_wR_factor_obs 0.0662
_reflns_number_observed 1317
_reflns_number_total 3049
_reflns_observed_criterion I>3\s(I)
_cod_data_source_file ha1078.cif
_cod_data_source_block UMIST111
_cod_original_cell_volume 1612(2)
_cod_original_sg_symbol_H-M 'P 21/c'
_cod_database_code 2009775

loop_
_symmetry_equiv_pos_as_xyz
x,y,z
x,1/2-y,1/2+z
-x,-y,-z
-x,1/2+y,1/2-z

loop_
_atom_site_aniso_label
_atom_site_aniso_U_11
_atom_site_aniso_U_22
_atom_site_aniso_U_33
_atom_site_aniso_U_12
_atom_site_aniso_U_13
_atom_site_aniso_U_23
F1 0.039(2) 0.060(3) 0.051(3) 0.023(2) 0.000(2) 0.000(3)
F2 0.056(3) 0.062(3) 0.038(3) 0.019(3) -0.010(2) 0.002(3)
F4 0.034(2) 0.070(3) 0.035(3) 0.015(2) -0.001(2) 0.002(3)
N10 0.036(4) 0.039(4) 0.027(4) 0.002(3) -0.003(3) 0.000(3)
N11 0.029(4) 0.078(6) 0.039(4) 0.002(4) -0.005(3) 0.003(4)
C1 0.026(4) 0.040(5) 0.045(5) 0.006(4) 0.000(4) -0.002(4)
C2 0.032(4) 0.037(5) 0.047(5) 0.006(4) -0.010(4) 0.006(4)
C3 0.034(4) 0.043(5) 0.034(5) -0.009(4) 0.002(3) -0.007(4)
C4 0.029(4) 0.046(5) 0.012(4) 0.000(4) -0.013(3) 0.000(3)
C4A 0.033(4) 0.034(5) 0.030(5) -0.003(4) -0.004(4) 0.001(4)
C5 0.034(5) 0.042(5) 0.033(5) 0.012(4) -0.007(4) 0.002(4)
C6 0.047(5) 0.043(6) 0.041(6) 0.000(4) -0.010(4) 0.002(5)
C7 0.047(5) 0.039(5) 0.037(5) -0.001(4) 0.012(4) 0.001(4)
C8 0.047(5) 0.039(5) 0.024(4) 0.003(4) -0.003(4) 0.000(4)
C8A 0.033(4) 0.034(5) 0.028(5) 0.004(4) -0.007(3) -0.001(4)
C9 0.032(4) 0.038(5) 0.033(5) 0.003(4) -0.001(4) -0.007(4)
C9A 0.032(4) 0.028(5) 0.035(5) 0.002(4) -0.001(3) 0.000(4)
C10A 0.027(4) 0.032(5) 0.041(5) -0.003(4) -0.007(3) 0.003(4)
C12 0.039(5) 0.042(5) 0.037(5) 0.004(4) 0.002(4) 0.003(4)
C13 0.054(6) 0.048(6) 0.036(6) -0.007(5) 0.009(4) 0.013(5)
C14 0.043(5) 0.048(6) 0.045(6) -0.009(5) -0.003(4) -0.015(5)
C15 0.055(5) 0.051(6) 0.021(4) 0.007(5) -0.008(4) -0.005(4)
C16 0.059(6) 0.065(7) 0.025(5) 0.008(5) -0.002(4) 0.019(5)
C17 0.042(5) 0.058(6) 0.028(5) 0.002(5) -0.004(4) 0.010(4)
C18 0.075(6) 0.074(7) 0.056(7) 0.000(6) -0.010(5) -0.007(6)
C19 0.060(7) 0.065(8) 0.073(8) 0.013(7) 0.009(6) 0.013(7)

loop_
_atom_site_label
_atom_site_fract_x
_atom_site_fract_y
_atom_site_fract_z
_atom_site_U_iso_or_equiv
F1 0.9691(6) 0.0290(5) 0.55890(10) 0.0500
F2 0.8437(6) 0.0300(6) 0.63210(10) 0.0524
F4 0.1739(6) 0.3322(6) 0.59900(10) 0.0462
N10 0.2821(9) 0.3259(8) 0.5232(2) 0.0341
N11 0.4390(10) 0.1846(10) 0.6548(2) 0.0486
C1 0.7720(10) 0.1084(10) 0.5679(2) 0.0372
C2 0.7120(10) 0.1089(10) 0.6054(2) 0.0386
C3 0.5070(10) 0.1910(10) 0.6173(2) 0.0371
C4 0.3720(10) 0.2570(9) 0.5884(2) 0.0293
C4A 0.4260(10) 0.2579(9) 0.5487(2) 0.0326
C5 0.1940(10) 0.3930(10) 0.4576(2) 0.0367
C6 0.2470(10) 0.3880(10) 0.4193(2) 0.0436
C7 0.4530(10) 0.3150(10) 0.4060(2) 0.0409
C8 0.6030(10) 0.2495(10) 0.4334(2) 0.0368
C8A 0.5530(10) 0.2499(9) 0.4724(2) 0.0319
C9 0.6960(10) 0.1795(10) 0.5006(2) 0.0343
C9A 0.6370(10) 0.1806(9) 0.5387(2) 0.0316
C10A 0.3410(10) 0.3228(10) 0.4855(2) 0.0334
C12 0.5800(10) 0.2243(10) 0.6867(2) 0.0392
C13 0.7850(10) 0.3090(10) 0.6846(3) 0.0459
C14 0.9180(10) 0.3450(10) 0.7160(3) 0.0456
C15 0.8530(10) 0.2950(10) 0.7528(2) 0.0424
C16 0.6460(10) 0.2110(10) 0.7553(2) 0.0495
C17 0.5120(10) 0.1750(10) 0.7235(2) 0.0427
C18 1.0020(10) 0.3300(10) 0.7882(3) 0.0685
C19 0.507(2) 0.317(2) 0.3649(3) 0.0658
H5 0.060(10) 0.436(10) 0.463(2) 0.07(3)
H6 0.147(10) 0.444(8) 0.400(2) 0.05(2)
H8 0.77(2) 0.210(10) 0.422(3) 0.18(4)
H9 0.840(10) 0.136(9) 0.492(2) 0.06(2)
H11 0.298(9) 0.199(8) 0.656(2) 0.03(2)
H13 0.818(9) 0.351(7) 0.665(2) 0.01(2)
H14 1.060(10) 0.404(9) 0.714(2) 0.07(3)
H16 0.602(10) 0.164(8) 0.778(2) 0.03(2)
H17 0.360(10) 0.120(10) 0.723(3) 0.12(4)
H18A 0.9284 0.2882 0.8103 0.0823
H18B 1.1446 0.2754 0.7856 0.0823
H18C 1.0246 0.4489 0.7908 0.0823
H19A 0.63(2) 0.270(10) 0.364(3) 0.11(4)
H19B 0.39(2) 0.280(10) 0.344(3) 0.12(4)
H19C 0.56(2) 0.43(2) 0.357(3) 0.16(5)

loop_
_atom_type_symbol
_atom_type_scat_dispersion_real
_atom_type_scat_dispersion_imag
_atom_type_scat_source
C 0.002 0.002 'International Tables'
H 0.000 0.000 'International Tables'
N 0.004 0.003 'International Tables'
F 0.014 0.010 'International Tables'

loop_
_geom_angle_atom_site_label_1
_geom_angle_atom_site_label_2
_geom_angle_atom_site_label_3
_geom_angle
_geom_angle_publ_flag
C4A N10 C10A 117.8(6) yes
C3 N11 C12 124.2(7) ?
F1 C1 C2 117.6(7) ?
F1 C1 C9A 119.6(7) ?
C2 C1 C9A 122.8(7) ?
F2 C2 C1 120.2(7) ?
F2 C2 C3 118.8(7) ?
C1 C2 C3 121.1(7) ?
N11 C3 C2 121.5(7) ?
N11 C3 C4 122.3(7) ?
C2 C3 C4 115.7(8) ?
F4 C4 C3 116.6(6) ?
F4 C4 C4A 118.0(5) ?
C3 C4 C4A 125.4(7) ?
N10 C4A C4 120.3(6) ?
N10 C4A C9A 123.3(7) yes
C4 C4A C9A 116.5(6) ?
C6 C5 C10A 120.8(8) ?
C5 C6 C7 122.5(8) ?
C6 C7 C8 117.4(8) ?
C6 C7 C19 121.1(8) ?
C8 C7 C19 121.4(8) ?
C7 C8 C8A 121.4(8) ?
C8 C8A C9 123.1(7) ?
C8 C8A C10A 120.5(7) ?
C9 C8A C10A 116.4(7) yes
C8A C9 C9A 120.9(7) yes
C1 C9A C4A 118.4(7) ?
C1 C9A C9 123.2(7) ?
C4A C9A C9 118.4(6) yes
N10 C10A C5 119.5(7) ?
N10 C10A C8A 123.1(6) yes
C5 C10A C8A 117.3(7) ?
N11 C12 C13 124.4(8) ?
N11 C12 C17 119.0(7) ?
C13 C12 C17 116.6(8) ?
C12 C13 C14 123.0(8) ?
C13 C14 C15 121.0(8) ?
C14 C15 C16 116.5(7) ?
C14 C15 C18 122.0(8) ?
C16 C15 C18 121.5(7) ?
C15 C16 C17 122.3(8) ?
C12 C17 C16 120.6(8) ?
C3 N11 H11 110(4) ?
C12 N11 H11 120(4) ?
C6 C5 H5 117(5) ?
C10A C5 H5 122(5) ?
C5 C6 H6 120(4) ?
C7 C6 H6 117(4) ?
C7 C8 H8 114(6) ?
C8A C8 H8 124(6) ?
C8A C9 H9 116(4) ?
C9A C9 H9 124(4) ?
C12 C13 H13 119(4) ?
C14 C13 H13 117(4) ?
C13 C14 H14 123(4) ?
C15 C14 H14 116(4) ?
C15 C16 H16 121(4) ?
C17 C16 H16 117(4) ?
C12 C17 H17 112(6) ?
C16 C17 H17 127(6) ?
C15 C18 H18A 109.50 ?
C15 C18 H18B 109.46 ?
C15 C18 H18C 109.48 ?
H18A C18 H18B 109.46 ?
H18A C18 H18C 109.49 ?
H18B C18 H18C 109.44 ?
C7 C19 H19A 104(7) ?
C7 C19 H19B 122(5) ?
C7 C19 H19C 111(7) ?
H19A C19 H19B 114(9) ?
H19A C19 H19C 98(8) ?
H19B C19 H19C 105(8) ?

loop_
_geom_bond_atom_site_label_1
_geom_bond_atom_site_label_2
_geom_bond_site_symmetry_1
_geom_bond_site_symmetry_2
_geom_bond_distance
_geom_bond_publ_flag
F1 C1 . . 1.357(7) ?
F2 C2 . . 1.349(7) ?
F4 C4 . . 1.366(7) ?
N10 C4A . . 1.326(7) yes
N10 C10A . . 1.366(8) yes
N11 C3 . . 1.375(9) yes
N11 C12 . . 1.408(9) yes
C1 C2 . . 1.360(10) yes
C1 C9A . . 1.401(9) yes
C2 C3 . . 1.430(10) yes
C3 C4 . . 1.372(9) yes
C4 C4A . . 1.421(8) yes
C4A C9A . . 1.432(9) yes
C5 C6 . . 1.370(10) yes
C5 C10A . . 1.403(9) yes
C6 C7 . . 1.430(10) yes
C7 C8 . . 1.390(10) yes
C7 C19 . . 1.480(10) yes
C8 C8A . . 1.400(10) yes
C8A C9 . . 1.394(9) yes
C8A C10A . . 1.449(9) yes
C9 C9A . . 1.379(9) yes
C12 C13 . . 1.380(10) ?
C12 C17 . . 1.410(10) ?
C13 C14 . . 1.360(10) ?
C14 C15 . . 1.400(10) ?
C15 C16 . . 1.390(10) ?
C15 C18 . . 1.520(10) ?
C16 C17 . . 1.370(10) ?
N11 H11 . . 0.84(5) ?
C5 H5 . . 0.87(7) ?
C6 H6 . . 0.98(6) ?
C8 H8 . . 1.10(10) ?
C9 H9 . . 0.95(6) ?
C13 H13 . . 0.78(5) ?
C14 H14 . . 0.98(6) ?
C16 H16 . . 0.92(6) ?
C17 H17 . . 0.99(8) ?
C18 H18A . . 0.950 ?
C18 H18B . . 0.950 ?
C18 H18C . . 0.950 ?
C19 H19A . . 0.84(9) ?
C19 H19B . . 1.05(9) ?
C19 H19C . . 0.90(10) ?
